data_2014095
loop_
_publ_author_name
'Fleck, Michel'

_publ_section_title
;
 Thiocyanates of nickel and caesium: Cs~2~NiAg~2~(SCN)~6~&#x00B7;2H~2~O
 and CsNi(SCN)~3~
;
_journal_issue 7
_journal_name_full 'Acta Crystallographica Section C'
_journal_page_first i63
_journal_page_last i65
_journal_paper_doi 10.1107/S0108270104008790
_journal_volume 60
_journal_year 2004
_chemical_formula_iupac 'Cs2 Ni Ag2 (S C N)6 , 2H2 O'
_chemical_formula_moiety '2Cs, Ni, 2Ag, 6(S C N) , 2(H2 O)'
_chemical_formula_sum 'C6 H4 Ag2 Cs2 N6 Ni O2 S6'
_chemical_formula_weight 924.82
_chemical_name_common 'caesium silver nickel hexathiocyanate dihydrate'
_chemical_name_systematic
;
dicaesium disilver nickel hexathiocyanate dihydrate
;
_space_group_IT_number 14
_symmetry_cell_setting monoclinic
_symmetry_space_group_name_Hall '-P 2ybc'
_symmetry_space_group_name_H-M 'P 1 21/c 1'
_atom_sites_solution_hydrogens geom
_atom_sites_solution_primary direct
_atom_sites_solution_secondary difmap
_cell_angle_alpha 90.00
_cell_angle_beta 92.59(3)
_cell_angle_gamma 90.00
_cell_formula_units_Z 2
_cell_length_a 7.503(2)
_cell_length_b 18.766(4)
_cell_length_c 7.733(2)
_cell_measurement_reflns_used 3260
_cell_measurement_temperature 293(2)
_cell_measurement_theta_max 30.034
_cell_measurement_theta_min 4.076
_cell_volume 1087.7(5)
_computing_cell_refinement 'HKL SCALEPACK (Otwinowski & Minor 1997)'
_computing_data_collection 'COLLECT (Nonius, 2003)'
_computing_data_reduction 'HKL DENZO (Otwinowski & Minor 1997) and SCALEPACK'
_computing_molecular_graphics 'DIAMOND (Bergerhoff et al., 1996) and ORTEP-3 (Farrugia, 1997)'
_computing_publication_material SHELXL97
_computing_structure_refinement 'SHELXL97 (Sheldrick, 1997)'
_computing_structure_solution 'SHELXS97 (Sheldrick, 1997)'
_diffrn_ambient_temperature 293(2)
_diffrn_detector_area_resol_mean 9
_diffrn_measured_fraction_theta_full 0.997
_diffrn_measured_fraction_theta_max 0.997
_diffrn_measurement_device_type 'Nonius KappaCCD area-detector'
_diffrn_measurement_method '\f and \w'
_diffrn_radiation_monochromator graphite
_diffrn_radiation_source 'fine-focus sealed tube'
_diffrn_radiation_type MoK\a
_diffrn_radiation_wavelength 0.71073
_diffrn_reflns_av_R_equivalents 0.0166
_diffrn_reflns_av_sigmaI/netI 0.0228
_diffrn_reflns_limit_h_max 10
_diffrn_reflns_limit_h_min -10
_diffrn_reflns_limit_k_max 26
_diffrn_reflns_limit_k_min -26
_diffrn_reflns_limit_l_max 10
_diffrn_reflns_limit_l_min -10
_diffrn_reflns_number 6227
_diffrn_reflns_theta_full 30.00
_diffrn_reflns_theta_max 30.00
_diffrn_reflns_theta_min 4.19
_diffrn_standards_number 0
_exptl_absorpt_coefficient_mu 6.527
_exptl_absorpt_correction_T_max 0.6233
_exptl_absorpt_correction_T_min 0.4033
_exptl_absorpt_correction_type multi-scan
_exptl_absorpt_process_details '(Otwinowski & Minor, 1997)'
_exptl_crystal_colour blue
_exptl_crystal_density_diffrn 2.824
_exptl_crystal_description prism
_exptl_crystal_F_000 852
_exptl_crystal_size_max 0.17
_exptl_crystal_size_mid 0.10
_exptl_crystal_size_min 0.08
_refine_diff_density_max 2.180
_refine_diff_density_min -1.586
_refine_ls_extinction_coef 0.0024(2)
_refine_ls_extinction_expression Fc^*^=kFc[1+0.001xFc^2^\l^3^/sin(2\q)]^-1/4^
_refine_ls_extinction_method 'SHELXL97 (Sheldrick, 1997)'
_refine_ls_goodness_of_fit_ref 1.049
_refine_ls_hydrogen_treatment refall
_refine_ls_matrix_type full
_refine_ls_number_parameters 124
_refine_ls_number_reflns 3167
_refine_ls_number_restraints 0
_refine_ls_restrained_S_all 1.049
_refine_ls_R_factor_all 0.0443
_refine_ls_R_factor_gt 0.0315
_refine_ls_shift/su_max 0.001
_refine_ls_shift/su_mean 0.000
_refine_ls_structure_factor_coef Fsqd
_refine_ls_weighting_details 'calc w = 1/[\s^2^(Fo^2^)+(0.0279P)^2^+2.7068P] where P=(Fo^2^+2Fc^2^)/3'
_refine_ls_weighting_scheme calc
_refine_ls_wR_factor_gt 0.0715
_refine_ls_wR_factor_ref 0.0767
_reflns_number_gt 2538
_reflns_number_total 3167
_reflns_threshold_expression I>2\s(I)
_cod_data_source_file bc1042.cif
_cod_data_source_block I
_cod_original_sg_symbol_H-M 'P 21/c'
_cod_original_formula_sum 'C6 H4 Ag2 Cs2 N6 Ni1 O2 S6'
_cod_database_code 2014095

loop_
_symmetry_equiv_pos_as_xyz
'x, y, z'
'-x, y+1/2, -z+1/2'
'-x, -y, -z'
'x, -y-1/2, z-1/2'

loop_
_atom_site_label
_atom_site_fract_x
_atom_site_fract_y
_atom_site_fract_z
_atom_site_U_iso_or_equiv
_atom_site_adp_type
_atom_site_calc_flag
_atom_site_refinement_flags
_atom_site_occupancy
_atom_site_disorder_assembly
_atom_site_disorder_group
_atom_site_type_symbol
Ag 0.76600(5) -0.286655(18) 0.50326(5) 0.05315(12) Uani d . 1 . . Ag
Ni 0.5000 0.0000 0.5000 0.03128(15) Uani d S 1 . . Ni
Cs 0.73749(4) 0.117368(15) 0.97081(4) 0.04816(11) Uani d . 1 . . Cs
S1 0.53818(15) -0.24142(5) 0.71930(13) 0.0386(2) Uani d . 1 . . S
C1 0.5165(5) -0.16058(19) 0.6369(5) 0.0320(7) Uani d . 1 . . C
N1 0.5001(5) -0.10316(18) 0.5855(5) 0.0423(8) Uani d . 1 . . N
S2 0.79442(15) -0.07904(5) 0.99078(13) 0.0382(2) Uani d . 1 . . S
C2 0.6886(5) -0.05434(18) 1.1626(5) 0.0301(7) Uani d . 1 . . C
N2 0.6098(5) -0.0340(2) 1.2769(5) 0.0464(9) Uani d . 1 . . N
S3 1.02943(16) -0.21508(6) 0.40624(15) 0.0465(3) Uani d . 1 . . S
C3 1.0220(5) -0.1503(2) 0.5490(6) 0.0395(9) Uani d . 1 . . C
N3 1.0205(6) -0.1031(2) 0.6453(6) 0.0588(11) Uani d . 1 . . N
OW 0.7605(4) 0.01837(18) 0.6107(4) 0.0421(7) Uani d . 1 . . O
H1W 0.810(10) -0.013(4) 0.624(10) 0.09(3) Uiso d . 1 . . H
H2W 0.787(6) 0.042(3) 0.519(7) 0.043(13) Uiso d . 1 . . H

loop_
_atom_site_aniso_label
_atom_site_aniso_U_11
_atom_site_aniso_U_22
_atom_site_aniso_U_33
_atom_site_aniso_U_12
_atom_site_aniso_U_13
_atom_site_aniso_U_23
Ag 0.0518(2) 0.03179(17) 0.0766(3) -0.00260(13) 0.01119(18) -0.00135(15)
Ni 0.0360(3) 0.0249(3) 0.0336(3) 0.0035(2) 0.0083(3) -0.0006(2)
Cs 0.04069(15) 0.03630(15) 0.0670(2) -0.00005(10) -0.00311(12) 0.00055(12)
S1 0.0539(6) 0.0267(4) 0.0352(5) -0.0041(4) 0.0017(4) 0.0020(4)
C1 0.0315(17) 0.0322(18) 0.0325(18) 0.0006(14) 0.0031(14) -0.0004(14)
N1 0.0447(19) 0.0347(17) 0.048(2) 0.0058(14) 0.0035(15) 0.0045(15)
S2 0.0510(6) 0.0275(4) 0.0372(5) 0.0028(4) 0.0149(4) 0.0000(4)
C2 0.0314(17) 0.0248(16) 0.0339(18) 0.0007(13) 0.0007(14) -0.0016(13)
N2 0.050(2) 0.0428(19) 0.048(2) 0.0041(16) 0.0158(17) -0.0076(16)
S3 0.0525(6) 0.0391(5) 0.0487(6) -0.0060(4) 0.0113(5) -0.0005(4)
C3 0.039(2) 0.034(2) 0.046(2) -0.0060(16) 0.0089(17) 0.0053(17)
N3 0.065(3) 0.049(2) 0.064(3) -0.005(2) 0.019(2) -0.005(2)
OW 0.0433(17) 0.0369(16) 0.0462(17) -0.0002(13) 0.0042(13) 0.0069(14)

loop_
_atom_type_symbol
_atom_type_description
_atom_type_scat_dispersion_real
_atom_type_scat_dispersion_imag
_atom_type_scat_source
C C 0.0033 0.0016 'International Tables Vol C Tables 4.2.6.8 and 6.1.1.4'
N N 0.0061 0.0033 'International Tables Vol C Tables 4.2.6.8 and 6.1.1.4'
S S 0.1246 0.1234 'International Tables Vol C Tables 4.2.6.8 and 6.1.1.4'
Ni Ni 0.3393 1.1124 'International Tables Vol C Tables 4.2.6.8 and 6.1.1.4'
Ag Ag -0.8971 1.1015 'International Tables Vol C Tables 4.2.6.8 and 6.1.1.4'
O O 0.0106 0.0060 'International Tables Vol C Tables 4.2.6.8 and 6.1.1.4'
Cs Cs -0.3680 2.1192 'International Tables Vol C Tables 4.2.6.8 and 6.1.1.4'
H H 0.0000 0.0000 'International Tables Vol C Tables 4.2.6.8 and 6.1.1.4'

loop_
_geom_angle_atom_site_label_1
_geom_angle_atom_site_label_2
_geom_angle_atom_site_label_3
_geom_angle_site_symmetry_1
_geom_angle_site_symmetry_3
_geom_angle
_geom_angle_publ_flag
S3 Ag S2 . 4 116.66(4) ?
S3 Ag S1 . . 124.39(4) ?
S2 Ag S1 4 . 114.24(3) ?
S3 Ag S1 . 4 97.25(4) ?
S2 Ag S1 4 4 102.06(3) ?
S1 Ag S1 . 4 92.72(4) ?
S3 Ag Cs . 2_746 62.07(3) ?
S2 Ag Cs 4 2_746 59.40(3) ?
S1 Ag Cs . 2_746 137.04(3) ?
S1 Ag Cs 4 2_746 130.04(3) ?
S3 Ag Cs . 2_646 163.37(3) ?
S2 Ag Cs 4 2_646 69.65(3) ?
S1 Ag Cs . 2_646 59.18(3) ?
S1 Ag Cs 4 2_646 66.13(3) ?
Cs Ag Cs 2_746 2_646 128.430(19) ?
N1 Ni N1 . 3_656 180.00(6) ?
N1 Ni N2 . 3_657 90.94(15) ?
N1 Ni N2 3_656 3_657 89.06(15) ?
N1 Ni N2 . 1_554 89.06(15) ?
N1 Ni N2 3_656 1_554 90.94(15) ?
N2 Ni N2 3_657 1_554 180.00(11) ?
N1 Ni OW . . 92.09(14) ?
N1 Ni OW 3_656 . 87.91(14) ?
N2 Ni OW 3_657 . 90.46(15) ?
N2 Ni OW 1_554 . 89.54(15) ?
N1 Ni OW . 3_656 87.91(14) ?
N1 Ni OW 3_656 3_656 92.09(14) ?
N2 Ni OW 3_657 3_656 89.54(15) ?
N2 Ni OW 1_554 3_656 90.46(15) ?
OW Ni OW . 3_656 180.00(8) ?
OW Cs N3 . 3_757 129.14(10) ?
OW Cs C2 . 3_657 69.58(8) ?
N3 Cs C2 3_757 3_657 131.90(9) ?
OW Cs N2 . 3_657 50.88(8) ?
N3 Cs N2 3_757 3_657 141.85(10) ?
C2 Cs N2 3_657 3_657 18.79(8) ?
OW Cs C2 . . 81.69(9) ?
N3 Cs C2 3_757 . 68.23(9) ?
C2 Cs C2 3_657 . 73.13(9) ?
N2 Cs C2 3_657 . 74.84(9) ?
OW Cs S2 . 3_757 82.57(6) ?
N3 Cs S2 3_757 3_757 55.42(8) ?
C2 Cs S2 3_657 3_757 146.16(6) ?
N2 Cs S2 3_657 3_757 130.74(6) ?
C2 Cs S2 . 3_757 84.44(6) ?
OW Cs S1 . 2_656 96.76(7) ?
N3 Cs S1 3_757 2_656 132.77(7) ?
C2 Cs S1 3_657 2_656 68.49(6) ?
N2 Cs S1 3_657 2_656 73.19(7) ?
C2 Cs S1 . 2_656 139.37(6) ?
S2 Cs S1 3_757 2_656 135.89(3) ?
OW Cs S3 . 2_756 129.90(6) ?
N3 Cs S3 3_757 2_756 67.51(7) ?
C2 Cs S3 3_657 2_756 140.64(6) ?
N2 Cs S3 3_657 2_756 147.65(7) ?
C2 Cs S3 . 2_756 135.69(6) ?
S2 Cs S3 3_757 2_756 72.50(3) ?
S1 Cs S3 2_656 2_756 74.81(3) ?
OW Cs S2 . . 58.35(6) ?
N3 Cs S2 3_757 . 80.24(7) ?
C2 Cs S2 3_657 . 77.28(6) ?
N2 Cs S2 3_657 . 70.31(7) ?
C2 Cs S2 . . 26.01(6) ?
S2 Cs S2 3_757 . 71.75(3) ?
S1 Cs S2 2_656 . 143.48(3) ?
S3 Cs S2 2_756 . 141.31(3) ?
OW Cs C1 . 3_657 147.02(8) ?
N3 Cs C1 3_757 3_657 65.38(9) ?
C2 Cs C1 3_657 3_657 79.71(8) ?
N2 Cs C1 3_657 3_657 98.37(8) ?
C2 Cs C1 . 3_657 78.08(8) ?
S2 Cs C1 3_757 3_657 120.61(6) ?
S1 Cs C1 2_656 3_657 82.44(6) ?
S3 Cs C1 2_756 3_657 81.94(6) ?
S2 Cs C1 . 3_657 104.07(6) ?
OW Cs N2 . . 97.21(8) ?
N3 Cs N2 3_757 . 62.93(9) ?
C2 Cs N2 3_657 . 71.59(9) ?
N2 Cs N2 3_657 . 78.95(10) ?
C2 Cs N2 . . 17.35(8) ?
S2 Cs N2 3_757 . 94.08(6) ?
S1 Cs N2 2_656 . 129.41(6) ?
S3 Cs N2 2_756 . 126.66(6) ?
S2 Cs N2 . . 43.35(5) ?
C1 Cs N2 3_657 . 60.73(8) ?
OW Cs S3 . 3_756 66.47(6) ?
N3 Cs S3 3_757 3_756 116.42(7) ?
C2 Cs S3 3_657 3_756 111.64(7) ?
N2 Cs S3 3_657 3_756 98.44(7) ?
C2 Cs S3 . 3_756 141.98(6) ?
S2 Cs S3 3_757 3_756 71.78(3) ?
S1 Cs S3 2_656 3_756 67.84(3) ?
S3 Cs S3 2_756 3_756 64.69(2) ?
S2 Cs S3 . 3_756 116.15(3) ?
C1 Cs S3 3_657 3_756 139.60(6) ?
N2 Cs S3 . 3_756 159.17(5) ?
C1 S1 Ag . . 96.23(13) ?
C1 S1 Ag . 4_556 100.23(14) ?
Ag S1 Ag . 4_556 99.92(4) ?
C1 S1 Cs . 2_646 118.04(14) ?
Ag S1 Cs . 2_646 83.10(3) ?
Ag S1 Cs 4_556 2_646 141.17(3) ?
C1 S1 Cs . 3_657 69.56(13) ?
Ag S1 Cs . 3_657 162.93(4) ?
Ag S1 Cs 4_556 3_657 74.39(3) ?
Cs S1 Cs 2_646 3_657 111.59(3) ?
N1 C1 S1 . . 177.4(4) y
N1 C1 Cs . 3_657 91.5(3) ?
S1 C1 Cs . 3_657 86.04(14) ?
C1 N1 Ni . . 173.8(3) ?
C2 S2 Ag . 4_556 101.84(13) ?
C2 S2 Cs . 3_757 119.75(14) ?
Ag S2 Cs 4_556 3_757 83.16(3) ?
C2 S2 Cs . . 72.25(12) ?
Ag S2 Cs 4_556 . 168.57(4) ?
Cs S2 Cs 3_757 . 108.25(3) ?
C2 S2 Cs . 3_657 58.77(13) ?
Ag S2 Cs 4_556 3_657 74.77(3) ?
Cs S2 Cs 3_757 3_657 156.47(3) ?
Cs S2 Cs . 3_657 93.84(2) ?
N2 C2 S2 . . 175.9(4) y
N2 C2 Cs . 3_657 81.1(3) ?
S2 C2 Cs . 3_657 97.67(15) ?
N2 C2 Cs . . 94.9(3) ?
S2 C2 Cs . . 81.74(13) ?
Cs C2 Cs 3_657 . 106.87(9) ?
C2 N2 Ni . 1_556 172.4(4) ?
C2 N2 Cs . 3_657 80.1(3) ?
Ni N2 Cs 1_556 3_657 106.27(14) ?
C2 N2 Cs . . 67.8(2) ?
Ni N2 Cs 1_556 . 114.19(14) ?
Cs N2 Cs 3_657 . 101.05(10) ?
C3 S3 Ag . . 98.20(14) ?
C3 S3 Cs . 2_746 119.05(16) ?
Ag S3 Cs . 2_746 80.75(3) ?
C3 S3 Cs . 3_756 100.55(14) ?
Ag S3 Cs . 3_756 148.08(5) ?
Cs S3 Cs 2_746 3_756 111.52(3) ?
N3 C3 S3 . . 177.4(4) y
C3 N3 Cs . 3_757 118.5(4) ?
Ni OW Cs . . 110.04(12) ?
Ni OW H1W . . 113(6) ?
Cs OW H1W . . 113(6) ?
Ni OW H2W . . 90(3) ?
Cs OW H2W . . 114(3) ?
H1W OW H2W . . 114(7) ?

loop_
_geom_bond_atom_site_label_1
_geom_bond_atom_site_label_2
_geom_bond_site_symmetry_2
_geom_bond_distance
_geom_bond_publ_flag
Ag S3 . 2.5314(13) y
Ag S2 4 2.5316(11) no
Ag S1 . 2.5868(13) y
Ag S1 4 2.7716(14) y
Ni N1 . 2.046(3) y
Ni N1 3_656 2.046(3) no
Ni N2 3_657 2.047(3) no
Ni N2 1_554 2.047(3) y
Ni OW . 2.126(3) y
Ni OW 3_656 2.126(3) no
Cs OW . 3.359(3) y
Cs N3 3_757 3.420(5) y
Cs C2 3_657 3.520(4) y
Cs N2 3_657 3.530(4) y
Cs C2 . 3.573(4) y
Cs S2 3_757 3.5841(15) y
Cs S1 2_656 3.6315(12) y
S1 C1 . 1.651(4) y
C1 N1 . 1.153(5) y
S2 C2 . 1.645(4) y
C2 N2 . 1.151(5) y
S3 C3 . 1.645(4) y
C3 N3 . 1.157(6) y

loop_
_geom_hbond_atom_site_label_D
_geom_hbond_atom_site_label_H
_geom_hbond_atom_site_label_A
_geom_hbond_site_symmetry_A
_geom_hbond_distance_DH
_geom_hbond_distance_HA
_geom_hbond_distance_DA
_geom_hbond_angle_DHA
OW H1W N3 . 0.71(8) 2.31(8) 3.004(6) 168(8)
OW H2W N3 3_756 0.87(5) 2.27(5) 3.072(5) 153(4)
